data_4067695
loop_
_publ_author_name
'Leeland, James W.'
'Slawin, Alexandra M. Z.'
'Love, Jason B.'

_publ_section_title
;
 Mononuclear and Mixed-Metal Dimethyltin Pacman Complexes of a Schiff-Base
 Pyrrole Macrocycle
;
_journal_issue 4
_journal_name_full Organometallics
_journal_page_first 714
_journal_paper_doi 10.1021/om901081h
_journal_volume 29
_journal_year 2010
_chemical_formula_moiety 'C49 H55 N8 Sn Zn C4 H8 O'
_chemical_formula_sum 'C66 H74 N8 O3 Sn Zn'
_chemical_formula_weight 1211.39
_chemical_name_systematic
;
 ?
;
_space_group_IT_number 57
_symmetry_cell_setting orthorhombic
_symmetry_space_group_name_Hall '-P 2bc 2c'
_symmetry_space_group_name_H-M 'P c m b'
_atom_sites_solution_hydrogens geom
_atom_sites_solution_primary direct
_atom_sites_solution_secondary difmap
_audit_creation_date 2009-06-26T14:50:15-00:00
_audit_creation_method 'WinGX routine CIF_UPDATE'
_cell_angle_alpha 90
_cell_angle_beta 90
_cell_angle_gamma 90
_cell_formula_units_Z 4
_cell_length_a 10.404(4)
_cell_length_b 18.548(7)
_cell_length_c 31.409(11)
_cell_measurement_reflns_used 15057
_cell_measurement_temperature 293(2)
_cell_measurement_theta_max 27.7969
_cell_measurement_theta_min 1.2749
_cell_volume 6061(4)
_computing_cell_refinement 'CrystalClear (Rigaku Inc., 2007)'
_computing_data_collection 'CrystalClear (Rigaku Inc., 2007)'
_computing_data_reduction 'CrystalClear (Rigaku Inc., 2007)'
_computing_molecular_graphics 'ORTEP (Farrugia, 1997)'
_computing_publication_material 'enCIFer (Allen et al., 2004)'
_computing_structure_refinement 'SHELXL-97 (Sheldrick, 1997)'
_computing_structure_solution 'SHELXS-97 (Sheldrick, 1990)'
_diffrn_ambient_temperature 293(2)
_diffrn_measured_fraction_theta_full 0.969
_diffrn_measured_fraction_theta_max 0.969
_diffrn_measurement_device_type Molybdenum
_diffrn_measurement_method dtprofit.ref
_diffrn_radiation_monochromator graphite
_diffrn_radiation_type MoK\a
_diffrn_radiation_wavelength 0.71073
_diffrn_reflns_av_R_equivalents 0.0553
_diffrn_reflns_av_unetI/netI 0.0233
_diffrn_reflns_limit_h_max 12
_diffrn_reflns_limit_h_min -12
_diffrn_reflns_limit_k_max 22
_diffrn_reflns_limit_k_min -22
_diffrn_reflns_limit_l_max 37
_diffrn_reflns_limit_l_min -37
_diffrn_reflns_number 46271
_diffrn_reflns_theta_full 25.34
_diffrn_reflns_theta_max 25.34
_diffrn_reflns_theta_min 2.06
_diffrn_standards_decay_% 0
_diffrn_standards_interval_count 0
_diffrn_standards_interval_time 0
_diffrn_standards_number 0
_exptl_absorpt_coefficient_mu 0.86
_exptl_absorpt_correction_T_max 1
_exptl_absorpt_correction_T_min 0.854
_exptl_absorpt_correction_type multi-scan
_exptl_absorpt_process_details SADABS
_exptl_crystal_colour yellow
_exptl_crystal_density_diffrn 1.328
_exptl_crystal_density_method 'not measured'
_exptl_crystal_description prism
_exptl_crystal_F_000 2520
_exptl_crystal_size_max 0.2
_exptl_crystal_size_mid 0.15
_exptl_crystal_size_min 0.15
_refine_diff_density_max 1.216
_refine_diff_density_min -0.697
_refine_diff_density_rms 0.086
_refine_ls_extinction_coef 0.0111(9)
_refine_ls_extinction_method none
_refine_ls_goodness_of_fit_ref 1.054
_refine_ls_hydrogen_treatment constr
_refine_ls_matrix_type full
_refine_ls_number_parameters 366
_refine_ls_number_reflns 5563
_refine_ls_number_restraints 15
_refine_ls_restrained_S_all 1.053
_refine_ls_R_factor_all 0.043
_refine_ls_R_factor_gt 0.0422
_refine_ls_shift/su_max 0.001
_refine_ls_shift/su_mean 0
_refine_ls_structure_factor_coef Fsqd
_refine_ls_weighting_details 'calc w=1/[\s^2^(Fo^2^)+(0.0526P)^2^+15.8911P] where P=(Fo^2^+2Fc^2^)/3'
_refine_ls_weighting_scheme calc
_refine_ls_wR_factor_ref 0.1092
_reflns_number_gt 5386
_reflns_number_total 5563
_reflns_threshold_expression >2sigma(I)
_cod_data_source_file om901081h_si_003.cif
_cod_data_source_block sat
_cod_depositor_comments
;
The following automatic conversions were performed:

'_symmetry_cell_setting' value 'Orthorhombic' changed to
'orthorhombic' according to
/home/saulius/struct/CIF-dictionaries/cif_core.dic dictionary named
'cif_core.dic' version 2.4.1 from
2010-06-29.

'_exptl_absorpt_correction_type' value 'Multi-scan'
changed to 'multi-scan' according to
/home/saulius/struct/CIF-dictionaries/cif_core.dic dictionary named
'cif_core.dic' version 2.4.1 from 2010-06-29.

Automatic conversion script
Id: cif_fix_values 1715 2011-07-08 13:25:40Z adriana 
;
_cod_original_sg_symbol_H-M Pcmb
_cod_database_code 4067695

loop_
_symmetry_equiv_pos_as_xyz
'x, y, z'
'-x, -y+1/2, z+1/2'
'x, -y, -z+1/2'
'-x, y+1/2, -z'
'-x, -y, -z'
'x, y-1/2, -z-1/2'
'-x, y, z-1/2'
'x, -y-1/2, z'

loop_
_atom_site_label
_atom_site_fract_x
_atom_site_fract_y
_atom_site_fract_z
_atom_site_U_iso_or_equiv
_atom_site_adp_type
_atom_site_calc_flag
_atom_site_refinement_flags
_atom_site_occupancy
_atom_site_disorder_assembly
_atom_site_disorder_group
_atom_site_type_symbol
Sn1 0.70101(2) 0.25 0.032279(8) 0.01452(11) Uani d S 1 . . Sn
Zn1 0.62436(4) 0.25 -0.110625(14) 0.01536(13) Uani d S 1 . . Zn
O1 0.4828(3) 0.25 -0.15840(9) 0.0244(6) Uani d S 1 . . O
N1 0.8056(2) 0.17346(13) 0.07041(7) 0.0176(5) Uani d . 1 . . N
N2 0.6214(2) 0.12500(12) 0.01319(7) 0.0168(5) Uani d . 1 . . N
N3 0.5700(2) 0.15323(12) -0.07581(7) 0.0161(5) Uani d . 1 . . N
N4 0.7584(2) 0.17791(13) -0.13222(7) 0.0194(5) Uani d . 1 . . N
C100 0.8143(4) 0.25 -0.02374(13) 0.0183(8) Uani d S 1 . . C
H10A 0.9037 0.25 -0.0162 0.028 Uiso calc SR 1 . . H
H10B 0.7953 0.2923 -0.0402 0.028 Uiso calc PR 0.5 . . H
H10C 0.7953 0.2077 -0.0402 0.028 Uiso calc PR 0.5 . . H
C200 0.5176(4) 0.25 0.06223(14) 0.0222(9) Uani d S 1 . . C
H20A 0.5285 0.25 0.0926 0.033 Uiso calc SR 1 . . H
H20B 0.4708 0.2077 0.0538 0.033 Uiso calc PR 0.5 . . H
H20C 0.4708 0.2923 0.0538 0.033 Uiso calc PR 0.5 . . H
C1 1.1191(5) 0.25 0.05260(18) 0.0364(12) Uani d S 1 . . C
H1A 1.2088 0.25 0.0455 0.055 Uiso calc SR 1 . . H
H1B 1.0791 0.2923 0.0409 0.055 Uiso calc PR 0.5 . . H
H1C 1.0791 0.2077 0.0409 0.055 Uiso calc PR 0.5 . . H
C2 1.1037(4) 0.25 0.10036(17) 0.0336(11) Uani d S 1 . . C
H2A 1.1463 0.2922 0.1119 0.04 Uiso calc PR 0.5 . . H
H2B 1.1463 0.2078 0.1119 0.04 Uiso calc PR 0.5 . . H
C3 0.9603(4) 0.25 0.11563(13) 0.0231(9) Uani d S 1 . . C
C4 0.9605(5) 0.25 0.16532(14) 0.0337(11) Uani d S 1 . . C
H4A 1.0066 0.2078 0.1753 0.04 Uiso calc PR 0.5 . . H
H4B 1.0066 0.2922 0.1753 0.04 Uiso calc PR 0.5 . . H
C5 0.8262(7) 0.25 0.18483(16) 0.0477(14) Uani d S 1 . . C
H5A 0.833 0.25 0.2153 0.072 Uiso calc SR 1 . . H
H5B 0.7806 0.2077 0.1757 0.072 Uiso calc PR 0.5 . . H
H5C 0.7806 0.2923 0.1757 0.072 Uiso calc PR 0.5 . . H
C6 0.8977(3) 0.18009(16) 0.10116(9) 0.0188(6) Uani d . 1 . . C
C7 0.9261(3) 0.11126(17) 0.11727(9) 0.0237(6) Uani d . 1 . . C
H7 0.9862 0.1007 0.1383 0.028 Uiso calc R 1 . . H
C8 0.8482(3) 0.06171(16) 0.09618(9) 0.0228(6) Uani d . 1 . . C
H8 0.8461 0.0121 0.1006 0.027 Uiso calc R 1 . . H
C9 0.7738(3) 0.10069(15) 0.06715(9) 0.0184(6) Uani d . 1 . . C
C10 0.6712(3) 0.07891(16) 0.03970(8) 0.0179(6) Uani d . 1 . . C
H10 0.6403 0.0319 0.0408 0.021 Uiso calc R 1 . . H
C11 0.4974(3) 0.11340(13) -0.00453(9) 0.0155(5) Uani d . 1 . . C
C12 0.3955(3) 0.08915(15) 0.02081(9) 0.0180(6) Uani d . 1 . . C
H12 0.4134 0.0737 0.0483 0.022 Uiso calc R 1 . . H
C13 0.2684(3) 0.08708(15) 0.00673(9) 0.0187(6) Uani d . 1 . . C
C14 0.1641(3) 0.05674(18) 0.03520(10) 0.0266(7) Uani d . 1 . . C
H14A 0.0869 0.0844 0.0317 0.04 Uiso calc R 1 . . H
H14B 0.1915 0.0591 0.0644 0.04 Uiso calc R 1 . . H
H14C 0.1479 0.0074 0.0276 0.04 Uiso calc R 1 . . H
C15 0.2398(3) 0.11359(15) -0.03406(9) 0.0199(6) Uani d . 1 . . C
C16 0.1021(3) 0.11671(19) -0.04979(11) 0.0286(7) Uani d . 1 . . C
H16A 0.0611 0.0711 -0.0448 0.043 Uiso calc R 1 . . H
H16B 0.1015 0.1271 -0.0797 0.043 Uiso calc R 1 . . H
H16C 0.0566 0.1539 -0.0348 0.043 Uiso calc R 1 . . H
C17 0.3416(3) 0.13675(15) -0.05969(9) 0.0188(6) Uani d . 1 . . C
H17 0.3233 0.154 -0.0868 0.023 Uiso calc R 1 . . H
C18 0.4693(3) 0.13520(14) -0.04635(9) 0.0157(5) Uani d . 1 . . C
C19 0.6513(3) 0.10076(15) -0.08443(9) 0.0187(6) Uani d . 1 . . C
H19 0.6421 0.0564 -0.071 0.022 Uiso calc R 1 . . H
C20 0.7527(3) 0.11112(15) -0.11400(9) 0.0195(6) Uani d . 1 . . C
C21 0.8603(3) 0.07015(16) -0.12683(10) 0.0242(6) Uani d . 1 . . C
H21 0.8794 0.0229 -0.1192 0.029 Uiso calc R 1 . . H
C22 0.9321(3) 0.11506(16) -0.15340(10) 0.0235(6) Uani d . 1 . . C
H22 1.0084 0.1032 -0.1671 0.028 Uiso calc R 1 . . H
C23 0.8672(3) 0.18193(16) -0.15551(9) 0.0184(6) Uani d . 1 . . C
C24 1.1342(4) 0.25 -0.14931(15) 0.0300(10) Uani d S 1 . . C
H24A 1.2231 0.25 -0.1575 0.045 Uiso calc SR 1 . . H
H24B 1.1162 0.2077 -0.1327 0.045 Uiso calc PR 0.5 . . H
H24C 1.1162 0.2923 -0.1327 0.045 Uiso calc PR 0.5 . . H
C25 1.0497(4) 0.25 -0.18920(13) 0.0226(9) Uani d S 1 . . C
H25A 1.0705 0.2078 -0.2061 0.027 Uiso calc PR 0.5 . . H
H25B 1.0705 0.2922 -0.2061 0.027 Uiso calc PR 0.5 . . H
C26 0.9025(4) 0.25 -0.17994(13) 0.0190(8) Uani d S 1 . . C
C27 0.8261(4) 0.25 -0.22273(13) 0.0249(9) Uani d S 1 . . C
C28 0.8319(7) 0.3207(4) -0.2482(2) 0.0328(15) Uani d P 0.5 . . C
H28A 0.8271 0.3609 -0.2289 0.049 Uiso calc PR 0.5 . . H
H28B 0.7611 0.3226 -0.2677 0.049 Uiso calc PR 0.5 . . H
H28C 0.9113 0.3228 -0.2637 0.049 Uiso calc PR 0.5 . . H
C29 0.4671(4) 0.3143(2) -0.18460(11) 0.0367(8) Uani d . 1 . . C
H29A 0.5474 0.3408 -0.1865 0.044 Uiso calc R 1 . . H
H29B 0.402 0.3458 -0.1726 0.044 Uiso calc R 1 . . H
C30 0.4270(7) 0.2878(3) -0.22733(15) 0.0856(19) Uani d . 1 . . C
H30A 0.3416 0.3055 -0.234 0.103 Uiso calc R 1 . . H
H30B 0.4859 0.3055 -0.2489 0.103 Uiso calc R 1 . . H
C305 0.6215(10) 0.4676(6) 0.6910(3) 0.129(3) Uiso d D 1 . . C
C303 0.4695(10) 0.3949(6) 0.6530(3) 0.128(3) Uiso d D 1 . . C
C300 0.7041(15) 0.4086(9) 0.6964(5) 0.105(5) Uiso d PD 0.5 A 1 C
C301 0.6528(14) 0.3380(8) 0.6891(4) 0.089(4) Uiso d PD 0.5 A 1 C
C302 0.5461(12) 0.3302(7) 0.6680(4) 0.077(3) Uiso d PD 0.5 A 1 C
C304 0.5126(17) 0.4570(9) 0.6520(5) 0.102(4) Uiso d PD 0.5 A 1 C
C306 0.6168(18) 0.4099(10) 0.6568(6) 0.122(6) Uiso d PD 0.5 A 2 C
C307 0.415(3) 0.4757(15) 0.6659(8) 0.170(9) Uiso d PD 0.5 A 2 C
O2 0.4917(12) 0.5031(7) 0.7023(4) 0.125(4) Uiso d PD 0.5 A 2 O
C313 0.0341(9) 0.5 0.75 0.084(2) Uiso d SD 1 . . C
C310 0.2375(11) 0.4803(6) 0.7846(4) 0.070(3) Uiso d PD 0.5 . . C
O3 0.1871(6) 0.4169(4) 0.7672(2) 0.0600(16) Uiso d PD 0.5 . . O
C312 0.0791(10) 0.4345(5) 0.7406(3) 0.059(2) Uiso d PD 0.5 . . C
C314 0.1619(13) 0.4546(7) 0.7343(4) 0.075(3) Uiso d PD 0.5 . . C

loop_
_atom_site_aniso_label
_atom_site_aniso_U_11
_atom_site_aniso_U_22
_atom_site_aniso_U_33
_atom_site_aniso_U_12
_atom_site_aniso_U_13
_atom_site_aniso_U_23
Sn1 0.01321(16) 0.01513(16) 0.01523(16) 0 -0.00093(9) 0
Zn1 0.0135(2) 0.0167(2) 0.0159(2) 0 0.00204(16) 0
O1 0.0222(15) 0.0302(16) 0.0210(15) 0 -0.0063(12) 0
N1 0.0169(12) 0.0184(11) 0.0175(11) 0.0001(9) -0.0017(9) 0.0022(9)
N2 0.0160(11) 0.0170(11) 0.0175(11) -0.0005(9) 0.0009(9) -0.0002(9)
N3 0.0171(11) 0.0157(11) 0.0155(11) -0.0015(9) 0.0015(9) 0.0006(9)
N4 0.0181(12) 0.0210(12) 0.0192(12) -0.0001(10) 0.0034(10) 0.0014(9)
C100 0.0158(19) 0.020(2) 0.0196(19) 0 0.0020(15) 0
C200 0.018(2) 0.022(2) 0.026(2) 0 0.0066(17) 0
C1 0.028(2) 0.028(2) 0.053(3) 0 0.017(2) 0
C2 0.019(2) 0.029(2) 0.054(3) 0 -0.007(2) 0
C3 0.021(2) 0.028(2) 0.020(2) 0 -0.0046(16) 0
C4 0.050(3) 0.032(2) 0.019(2) 0 -0.014(2) 0
C5 0.073(4) 0.050(3) 0.020(2) 0 0.009(3) 0
C6 0.0145(13) 0.0240(15) 0.0180(13) 0.0020(11) -0.0008(11) 0.0017(11)
C7 0.0215(15) 0.0278(16) 0.0218(14) 0.0049(12) -0.0053(12) 0.0039(12)
C8 0.0256(15) 0.0208(14) 0.0218(14) 0.0046(12) 0.0009(12) 0.0045(12)
C9 0.0191(14) 0.0177(13) 0.0185(13) 0.0018(11) 0.0016(11) 0.0006(11)
C10 0.0201(14) 0.0136(13) 0.0200(14) 0.0015(11) 0.0047(11) -0.0013(10)
C11 0.0170(13) 0.0104(12) 0.0190(13) 0.0001(10) 0.0011(10) -0.0022(10)
C12 0.0215(14) 0.0140(13) 0.0186(13) -0.0004(11) 0.0026(11) 0.0010(11)
C13 0.0181(14) 0.0135(13) 0.0245(14) -0.0001(11) 0.0056(11) -0.0015(11)
C14 0.0222(15) 0.0252(16) 0.0323(17) -0.0019(13) 0.0081(13) 0.0050(12)
C15 0.0163(14) 0.0160(14) 0.0273(15) 0.0011(11) 0.0022(11) -0.0025(11)
C16 0.0175(15) 0.0345(18) 0.0339(17) 0.0022(13) -0.0001(13) 0.0005(14)
C17 0.0202(14) 0.0170(13) 0.0192(13) 0.0023(11) -0.0006(11) 0.0004(11)
C18 0.0166(13) 0.0112(12) 0.0193(13) -0.0002(10) 0.0034(11) -0.0004(10)
C19 0.0213(14) 0.0164(13) 0.0183(13) -0.0029(11) 0.0006(11) 0.0003(11)
C20 0.0178(14) 0.0188(14) 0.0219(14) -0.0005(11) 0.0018(11) -0.0022(11)
C21 0.0238(15) 0.0187(14) 0.0302(16) 0.0038(12) 0.0062(12) -0.0023(12)
C22 0.0183(14) 0.0254(15) 0.0268(15) 0.0018(12) 0.0067(12) -0.0042(12)
C23 0.0160(13) 0.0241(15) 0.0152(13) -0.0011(11) 0.0027(10) -0.0031(11)
C24 0.016(2) 0.038(3) 0.037(3) 0 0.0012(18) 0
C25 0.015(2) 0.028(2) 0.025(2) 0 0.0097(16) 0
C26 0.0146(19) 0.025(2) 0.0168(19) 0 0.0031(15) 0
C27 0.027(2) 0.030(2) 0.017(2) 0 -0.0015(17) 0
C28 0.038(3) 0.043(4) 0.018(3) 0.001(3) 0.004(3) -0.002(3)
C29 0.0322(18) 0.046(2) 0.0319(18) 0.0035(16) -0.0024(14) 0.0156(16)
C30 0.117(5) 0.100(4) 0.040(2) -0.015(4) -0.036(3) 0.021(3)

loop_
_atom_type_symbol
_atom_type_description
_atom_type_scat_dispersion_real
_atom_type_scat_dispersion_imag
_atom_type_scat_source
C C 0.0033 0.0016 'International Tables Vol C Tables 4.2.6.8 and 6.1.1.4'
H H 0 0 'International Tables Vol C Tables 4.2.6.8 and 6.1.1.4'
N N 0.0061 0.0033 'International Tables Vol C Tables 4.2.6.8 and 6.1.1.4'
O O 0.0106 0.006 'International Tables Vol C Tables 4.2.6.8 and 6.1.1.4'
Sn Sn -0.6537 1.4246 'International Tables Vol C Tables 4.2.6.8 and 6.1.1.4'
Zn Zn 0.2839 1.4301 'International Tables Vol C Tables 4.2.6.8 and 6.1.1.4'

loop_
_geom_angle_atom_site_label_1
_geom_angle_atom_site_label_2
_geom_angle_atom_site_label_3
_geom_angle
_geom_angle_site_symmetry_1
_geom_angle_site_symmetry_3
C100 Sn1 C200 150.06(16) . .
C100 Sn1 N1 100.42(11) . .
C200 Sn1 N1 101.97(11) . .
C100 Sn1 N1 100.42(11) . 8_565
C200 Sn1 N1 101.97(11) . 8_565
N1 Sn1 N1 82.53(13) . 8_565
C100 Sn1 N2 89.17(7) . 8_565
C200 Sn1 N2 79.12(7) . 8_565
N1 Sn1 N2 154.20(8) . 8_565
N1 Sn1 N2 72.15(8) 8_565 8_565
C100 Sn1 N2 89.17(7) . .
C200 Sn1 N2 79.12(7) . .
N1 Sn1 N2 72.15(8) . .
N1 Sn1 N2 154.20(8) 8_565 .
N2 Sn1 N2 132.39(11) 8_565 .
N4 Zn1 N4 81.54(14) 8_565 .
N4 Zn1 O1 103.93(9) 8_565 .
N4 Zn1 O1 103.93(9) . .
N4 Zn1 N3 78.75(9) 8_565 8_565
N4 Zn1 N3 151.87(9) . 8_565
O1 Zn1 N3 100.17(8) . 8_565
N4 Zn1 N3 151.87(9) 8_565 .
N4 Zn1 N3 78.75(9) . .
O1 Zn1 N3 100.17(8) . .
N3 Zn1 N3 111.10(12) 8_565 .
C29 O1 C29 109.8(4) 8_565 .
C29 O1 Zn1 118.74(19) 8_565 .
C29 O1 Zn1 118.74(19) . .
C6 N1 C9 107.8(2) . .
C6 N1 Sn1 133.5(2) . .
C9 N1 Sn1 118.55(18) . .
C10 N2 C11 120.9(2) . .
C10 N2 Sn1 108.63(18) . .
C11 N2 Sn1 121.87(16) . .
C19 N3 C18 115.4(2) . .
C19 N3 Zn1 109.81(18) . .
C18 N3 Zn1 134.82(18) . .
C23 N4 C20 108.3(2) . .
C23 N4 Zn1 135.6(2) . .
C20 N4 Zn1 115.10(19) . .
Sn1 C100 H10A 109.5 . .
Sn1 C100 H10B 109.5 . .
H10A C100 H10B 109.5 . .
Sn1 C100 H10C 109.5 . .
H10A C100 H10C 109.5 . .
H10B C100 H10C 109.5 . .
Sn1 C200 H20A 109.5 . .
Sn1 C200 H20B 109.5 . .
H20A C200 H20B 109.5 . .
Sn1 C200 H20C 109.5 . .
H20A C200 H20C 109.5 . .
H20B C200 H20C 109.5 . .
C2 C1 H1A 109.5 . .
C2 C1 H1B 109.5 . .
H1A C1 H1B 109.5 . .
C2 C1 H1C 109.5 . .
H1A C1 H1C 109.5 . .
H1B C1 H1C 109.5 . .
C1 C2 C3 113.9(4) . .
C1 C2 H2A 108.8 . .
C3 C2 H2A 108.8 . .
C1 C2 H2B 108.8 . .
C3 C2 H2B 108.8 . .
H2A C2 H2B 107.7 . .
C6 C3 C6 117.0(3) 8_565 .
C6 C3 C4 107.4(2) 8_565 .
C6 C3 C4 107.4(2) . .
C6 C3 C2 108.4(2) 8_565 .
C6 C3 C2 108.4(2) . .
C4 C3 C2 107.7(4) . .
C5 C4 C3 113.6(4) . .
C5 C4 H4A 108.8 . .
C3 C4 H4A 108.8 . .
C5 C4 H4B 108.8 . .
C3 C4 H4B 108.8 . .
H4A C4 H4B 107.7 . .
C4 C5 H5A 109.5 . .
C4 C5 H5B 109.5 . .
H5A C5 H5B 109.5 . .
C4 C5 H5C 109.5 . .
H5A C5 H5C 109.5 . .
H5B C5 H5C 109.5 . .
N1 C6 C7 108.7(3) . .
N1 C6 C3 126.1(3) . .
C7 C6 C3 125.3(3) . .
C8 C7 C6 107.8(3) . .
C8 C7 H7 126.1 . .
C6 C7 H7 126.1 . .
C7 C8 C9 106.9(3) . .
C7 C8 H8 126.5 . .
C9 C8 H8 126.5 . .
N1 C9 C8 108.8(3) . .
N1 C9 C10 119.7(2) . .
C8 C9 C10 131.3(3) . .
N2 C10 C9 119.8(3) . .
N2 C10 H10 120.1 . .
C9 C10 H10 120.1 . .
C12 C11 C18 117.8(3) . .
C12 C11 N2 120.9(2) . .
C18 C11 N2 120.8(2) . .
C13 C12 C11 123.1(3) . .
C13 C12 H12 118.4 . .
C11 C12 H12 118.4 . .
C12 C13 C15 118.7(3) . .
C12 C13 C14 120.2(3) . .
C15 C13 C14 121.1(3) . .
C13 C14 H14A 109.5 . .
C13 C14 H14B 109.5 . .
H14A C14 H14B 109.5 . .
C13 C14 H14C 109.5 . .
H14A C14 H14C 109.5 . .
H14B C14 H14C 109.5 . .
C17 C15 C13 118.2(3) . .
C17 C15 C16 121.1(3) . .
C13 C15 C16 120.7(3) . .
C15 C16 H16A 109.5 . .
C15 C16 H16B 109.5 . .
H16A C16 H16B 109.5 . .
C15 C16 H16C 109.5 . .
H16A C16 H16C 109.5 . .
H16B C16 H16C 109.5 . .
C18 C17 C15 122.9(3) . .
C18 C17 H17 118.6 . .
C15 C17 H17 118.6 . .
C17 C18 C11 119.0(2) . .
C17 C18 N3 119.8(2) . .
C11 C18 N3 121.2(2) . .
N3 C19 C20 120.8(3) . .
N3 C19 H19 119.6 . .
C20 C19 H19 119.6 . .
N4 C20 C21 109.6(3) . .
N4 C20 C19 115.4(3) . .
C21 C20 C19 134.7(3) . .
C22 C21 C20 105.9(3) . .
C22 C21 H21 127.1 . .
C20 C21 H21 127.1 . .
C21 C22 C23 107.2(3) . .
C21 C22 H22 126.4 . .
C23 C22 H22 126.4 . .
N4 C23 C22 109.1(2) . .
N4 C23 C26 121.4(3) . .
C22 C23 C26 129.5(3) . .
C25 C24 H24A 109.5 . .
C25 C24 H24B 109.5 . .
H24A C24 H24B 109.5 . .
C25 C24 H24C 109.5 . .
H24A C24 H24C 109.5 . .
H24B C24 H24C 109.5 . .
C24 C25 C26 114.3(3) . .
C24 C25 H25A 108.7 . .
C26 C25 H25A 108.7 . .
C24 C25 H25B 108.7 . .
C26 C25 H25B 108.7 . .
H25A C25 H25B 107.6 . .
C23 C26 C23 112.1(3) . 8_565
C23 C26 C25 109.4(2) . .
C23 C26 C25 109.4(2) 8_565 .
C23 C26 C27 108.1(2) . .
C23 C26 C27 108.1(2) 8_565 .
C25 C26 C27 109.9(3) . .
C28 C27 C28 117.2(6) 8_565 .
C28 C27 C26 115.3(3) 8_565 .
C28 C27 C26 115.3(3) . .
C27 C28 H28A 109.5 . .
C27 C28 H28B 109.5 . .
H28A C28 H28B 109.5 . .
C27 C28 H28C 109.5 . .
H28A C28 H28C 109.5 . .
H28B C28 H28C 109.5 . .
O1 C29 C30 105.6(3) . .
O1 C29 H29A 110.6 . .
C30 C29 H29A 110.6 . .
O1 C29 H29B 110.6 . .
C30 C29 H29B 110.6 . .
H29A C29 H29B 108.7 . .
C30 C30 C29 109.3(3) 8_565 .
C30 C30 H30A 109.8 8_565 .
C29 C30 H30A 109.8 . .
C30 C30 H30B 109.8 8_565 .
C29 C30 H30B 109.8 . .
H30A C30 H30B 108.3 . .
C300 C305 C306 63.5(10) . .
C300 C305 O2 147.4(11) . .
C306 C305 O2 115.7(11) . .
C300 C305 C304 114.1(11) . .
C306 C305 C304 51.6(9) . .
O2 C305 C304 68.1(9) . .
C304 C303 C302 123.7(12) . .
C304 C303 C306 58.6(11) . .
C302 C303 C306 66.5(9) . .
C304 C303 C307 44.4(11) . .
C302 C303 C307 145.3(12) . .
C306 C303 C307 99.0(13) . .
C305 C300 C301 117.8(13) . .
C302 C301 C300 120.1(14) . .
C301 C302 C303 121.3(12) . .
C303 C304 C305 109.6(13) . .
C305 C306 C303 102.2(12) . .
O2 C307 C303 108.4(17) . .
C307 O2 C305 98.6(13) . .
C312 C313 C312 139.0(12) 3_566 .
C312 C313 C314 35.6(6) 3_566 3_566
C312 C313 C314 104.4(9) . 3_566
C312 C313 C314 104.4(9) 3_566 .
C312 C313 C314 35.6(6) . .
C314 C313 C314 72.6(10) 3_566 .
O3 C310 C314 108.3(9) . 3_566
O3 C310 C314 44.1(6) . .
C314 C310 C314 69.9(9) 3_566 .
C314 O3 C310 86.1(8) . .
C314 O3 C312 40.9(7) . .
C310 O3 C312 109.1(8) . .
C314 C312 C313 90.4(12) . .
C314 C312 O3 60.5(10) . .
C313 C312 O3 110.6(8) . .
C312 C314 O3 78.7(11) . .
C312 C314 C310 146.5(14) . 3_566
O3 C314 C310 129.0(11) . 3_566
C312 C314 C313 54.0(9) . .
O3 C314 C313 101.7(8) . .
C310 C314 C313 97.2(8) 3_566 .
C312 C314 C310 108.0(12) . .
O3 C314 C310 49.8(6) . .
C310 C314 C310 84.7(9) 3_566 .
C313 C314 C310 87.4(7) . .
C312 C314 C314 103.3(10) . 3_566
O3 C314 C314 93.6(9) . 3_566
C310 C314 C314 61.6(7) 3_566 3_566
C313 C314 C314 53.7(5) . 3_566
C310 C314 C314 48.5(6) . 3_566

loop_
_geom_bond_atom_site_label_1
_geom_bond_atom_site_label_2
_geom_bond_site_symmetry_2
_geom_bond_distance
Sn1 C100 . 2.118(4)
Sn1 C200 . 2.127(4)
Sn1 N1 . 2.153(2)
Sn1 N1 8_565 2.153(2)
Sn1 N2 8_565 2.534(2)
Sn1 N2 . 2.534(2)
Zn1 N4 8_565 2.047(2)
Zn1 N4 . 2.048(2)
Zn1 O1 . 2.102(3)
Zn1 N3 8_565 2.177(2)
Zn1 N3 . 2.177(2)
O1 C29 8_565 1.459(4)
O1 C29 . 1.459(4)
N1 C6 . 1.366(4)
N1 C9 . 1.393(4)
N2 C10 . 1.301(4)
N2 C11 . 1.421(4)
N3 C19 . 1.318(4)
N3 C18 . 1.437(3)
N4 C23 . 1.350(4)
N4 C20 . 1.366(4)
C100 H10A . 0.96
C100 H10B . 0.96
C100 H10C . 0.96
C200 H20A . 0.96
C200 H20B . 0.96
C200 H20C . 0.96
C1 C2 . 1.509(7)
C1 H1A . 0.96
C1 H1B . 0.96
C1 H1C . 0.96
C2 C3 . 1.567(6)
C2 H2A . 0.97
C2 H2B . 0.97
C3 C6 8_565 1.520(4)
C3 C6 . 1.520(4)
C3 C4 . 1.561(6)
C4 C5 . 1.526(8)
C4 H4A . 0.97
C4 H4B . 0.97
C5 H5A . 0.96
C5 H5B . 0.96
C5 H5C . 0.96
C6 C7 . 1.405(4)
C7 C8 . 1.393(4)
C7 H7 . 0.93
C8 C9 . 1.398(4)
C8 H8 . 0.93
C9 C10 . 1.430(4)
C10 H10 . 0.93
C11 C12 . 1.400(4)
C11 C18 . 1.405(4)
C12 C13 . 1.395(4)
C12 H12 . 0.93
C13 C15 . 1.404(4)
C13 C14 . 1.514(4)
C14 H14A . 0.96
C14 H14B . 0.96
C14 H14C . 0.96
C15 C17 . 1.398(4)
C15 C16 . 1.516(4)
C16 H16A . 0.96
C16 H16B . 0.96
C16 H16C . 0.96
C17 C18 . 1.394(4)
C17 H17 . 0.93
C19 C20 . 1.419(4)
C19 H19 . 0.93
C20 C21 . 1.411(4)
C21 C22 . 1.396(4)
C21 H21 . 0.93
C22 C23 . 1.414(4)
C22 H22 . 0.93
C23 C26 . 1.522(4)
C24 C25 . 1.530(6)
C24 H24A . 0.96
C24 H24B . 0.96
C24 H24C . 0.96
C25 C26 . 1.559(5)
C25 H25A . 0.97
C25 H25B . 0.97
C26 C23 8_565 1.522(4)
C26 C27 . 1.562(6)
C27 C28 8_565 1.537(7)
C27 C28 . 1.537(7)
C28 H28A . 0.96
C28 H28B . 0.96
C28 H28C . 0.96
C29 C30 . 1.489(6)
C29 H29A . 0.97
C29 H29B . 0.97
C30 C30 8_565 1.403(12)
C30 H30A . 0.97
C30 H30B . 0.97
C305 C300 . 1.402(18)
C305 C306 . 1.52(2)
C305 O2 . 1.543(14)
C305 C304 . 1.681(18)
C303 C304 . 1.237(17)
C303 C302 . 1.514(15)
C303 C306 . 1.56(2)
C303 C307 . 1.65(3)
C300 C301 . 1.43(2)
C301 C302 . 1.301(18)
C307 O2 . 1.48(3)
C313 C312 3_566 1.335(10)
C313 C312 . 1.335(10)
C313 C314 3_566 1.649(15)
C313 C314 . 1.649(14)
C310 O3 . 1.400(13)
C310 C314 3_566 1.557(16)
C310 C314 . 1.828(16)
O3 C314 . 1.276(13)
O3 C312 . 1.438(12)
C312 C314 . 0.959(14)
C314 C310 3_566 1.557(17)
C314 C314 3_566 1.95(2)

loop_
_geom_torsion_atom_site_label_1
_geom_torsion_atom_site_label_2
_geom_torsion_atom_site_label_3
_geom_torsion_atom_site_label_4
_geom_torsion
_geom_torsion_site_symmetry_1
_geom_torsion_site_symmetry_4
N4 Zn1 O1 C29 111.2(2) 8_565 8_565
N4 Zn1 O1 C29 26.6(3) . 8_565
N3 Zn1 O1 C29 -168.0(2) 8_565 8_565
N3 Zn1 O1 C29 -54.2(3) . 8_565
N4 Zn1 O1 C29 -26.6(3) 8_565 .
N4 Zn1 O1 C29 -111.2(2) . .
N3 Zn1 O1 C29 54.2(3) 8_565 .
N3 Zn1 O1 C29 168.0(2) . .
C100 Sn1 N1 C6 95.8(3) . .
C200 Sn1 N1 C6 -104.2(3) . .
N1 Sn1 N1 C6 -3.5(3) 8_565 .
N2 Sn1 N1 C6 -14.5(4) 8_565 .
N2 Sn1 N1 C6 -178.5(3) . .
C100 Sn1 N1 C9 -89.0(2) . .
C200 Sn1 N1 C9 71.0(2) . .
N1 Sn1 N1 C9 171.72(16) 8_565 .
N2 Sn1 N1 C9 160.73(18) 8_565 .
N2 Sn1 N1 C9 -3.28(19) . .
C100 Sn1 N2 C10 109.4(2) . .
C200 Sn1 N2 C10 -98.3(2) . .
N1 Sn1 N2 C10 8.14(18) . .
N1 Sn1 N2 C10 -3.3(3) 8_565 .
N2 Sn1 N2 C10 -162.52(13) 8_565 .
C100 Sn1 N2 C11 -102.7(2) . .
C200 Sn1 N2 C11 49.5(2) . .
N1 Sn1 N2 C11 156.0(2) . .
N1 Sn1 N2 C11 144.6(2) 8_565 .
N2 Sn1 N2 C11 -14.6(3) 8_565 .
N4 Zn1 N3 C19 -43.4(3) 8_565 .
N4 Zn1 N3 C19 2.90(19) . .
O1 Zn1 N3 C19 105.23(19) . .
N3 Zn1 N3 C19 -149.61(14) 8_565 .
N4 Zn1 N3 C18 135.9(2) 8_565 .
N4 Zn1 N3 C18 -177.8(3) . .
O1 Zn1 N3 C18 -75.5(3) . .
N3 Zn1 N3 C18 29.7(3) 8_565 .
N4 Zn1 N4 C23 -10.0(3) 8_565 .
O1 Zn1 N4 C23 92.4(3) . .
N3 Zn1 N4 C23 -55.8(4) 8_565 .
N3 Zn1 N4 C23 -169.8(3) . .
N4 Zn1 N4 C20 156.72(16) 8_565 .
O1 Zn1 N4 C20 -100.9(2) . .
N3 Zn1 N4 C20 110.9(2) 8_565 .
N3 Zn1 N4 C20 -3.1(2) . .
C1 C2 C3 C6 -64.0(2) . 8_565
C1 C2 C3 C6 64.0(2) . .
C1 C2 C3 C4 180 . .
C6 C3 C4 C5 63.4(2) 8_565 .
C6 C3 C4 C5 -63.4(2) . .
C2 C3 C4 C5 180 . .
C9 N1 C6 C7 0.7(3) . .
Sn1 N1 C6 C7 176.3(2) . .
C9 N1 C6 C3 -179.6(3) . .
Sn1 N1 C6 C3 -4.0(5) . .
C6 C3 C6 N1 12.7(6) 8_565 .
C4 C3 C6 N1 133.6(3) . .
C2 C3 C6 N1 -110.3(4) . .
C6 C3 C6 C7 -167.6(2) 8_565 .
C4 C3 C6 C7 -46.8(5) . .
C2 C3 C6 C7 69.4(4) . .
N1 C6 C7 C8 -0.8(3) . .
C3 C6 C7 C8 179.5(3) . .
C6 C7 C8 C9 0.5(3) . .
C6 N1 C9 C8 -0.4(3) . .
Sn1 N1 C9 C8 -176.74(18) . .
C6 N1 C9 C10 174.7(2) . .
Sn1 N1 C9 C10 -1.6(3) . .
C7 C8 C9 N1 -0.1(3) . .
C7 C8 C9 C10 -174.4(3) . .
C11 N2 C10 C9 -160.3(2) . .
Sn1 N2 C10 C9 -12.0(3) . .
N1 C9 C10 N2 10.4(4) . .
C8 C9 C10 N2 -175.7(3) . .
C10 N2 C11 C12 43.3(4) . .
Sn1 N2 C11 C12 -100.8(3) . .
C10 N2 C11 C18 -145.5(3) . .
Sn1 N2 C11 C18 70.5(3) . .
C18 C11 C12 C13 -1.3(4) . .
N2 C11 C12 C13 170.2(2) . .
C11 C12 C13 C15 -3.0(4) . .
C11 C12 C13 C14 177.0(3) . .
C12 C13 C15 C17 3.9(4) . .
C14 C13 C15 C17 -176.1(3) . .
C12 C13 C15 C16 -176.3(3) . .
C14 C13 C15 C16 3.7(4) . .
C13 C15 C17 C18 -0.6(4) . .
C16 C15 C17 C18 179.6(3) . .
C15 C17 C18 C11 -3.8(4) . .
C15 C17 C18 N3 174.0(3) . .
C12 C11 C18 C17 4.6(4) . .
N2 C11 C18 C17 -166.9(2) . .
C12 C11 C18 N3 -173.1(2) . .
N2 C11 C18 N3 15.4(4) . .
C19 N3 C18 C17 -116.8(3) . .
Zn1 N3 C18 C17 64.0(3) . .
C19 N3 C18 C11 60.9(3) . .
Zn1 N3 C18 C11 -118.3(3) . .
C18 N3 C19 C20 178.1(2) . .
Zn1 N3 C19 C20 -2.4(3) . .
C23 N4 C20 C21 -1.4(3) . .
Zn1 N4 C20 C21 -171.6(2) . .
C23 N4 C20 C19 173.1(2) . .
Zn1 N4 C20 C19 2.8(3) . .
N3 C19 C20 N4 -0.1(4) . .
N3 C19 C20 C21 172.5(3) . .
N4 C20 C21 C22 0.4(3) . .
C19 C20 C21 C22 -172.5(3) . .
C20 C21 C22 C23 0.7(3) . .
C20 N4 C23 C22 1.8(3) . .
Zn1 N4 C23 C22 169.1(2) . .
C20 N4 C23 C26 -179.8(3) . .
Zn1 N4 C23 C26 -12.5(4) . .
C21 C22 C23 N4 -1.5(3) . .
C21 C22 C23 C26 -179.8(3) . .
N4 C23 C26 C23 37.7(5) . 8_565
C22 C23 C26 C23 -144.2(3) . 8_565
N4 C23 C26 C25 159.1(3) . .
C22 C23 C26 C25 -22.8(5) . .
N4 C23 C26 C27 -81.3(3) . .
C22 C23 C26 C27 96.7(4) . .
C24 C25 C26 C23 -61.5(2) . .
C24 C25 C26 C23 61.5(2) . 8_565
C24 C25 C26 C27 180 . .
C23 C26 C27 C28 -48.6(5) . 8_565
C23 C26 C27 C28 -170.0(4) 8_565 8_565
C25 C26 C27 C28 70.7(4) . 8_565
C23 C26 C27 C28 170.0(4) . .
C23 C26 C27 C28 48.5(5) 8_565 .
C25 C26 C27 C28 -70.7(4) . .
C29 O1 C29 C30 5.9(5) 8_565 .
Zn1 O1 C29 C30 147.2(3) . .
O1 C29 C30 C30 -3.6(3) . 8_565
C306 C305 C300 C301 -44.8(14) . .
O2 C305 C300 C301 52(3) . .
C304 C305 C300 C301 -34.5(18) . .
C305 C300 C301 C302 17(2) . .
C300 C301 C302 C303 -4(2) . .
C304 C303 C302 C301 15(2) . .
C306 C303 C302 C301 28.6(14) . .
C307 C303 C302 C301 -42(3) . .
C302 C303 C304 C305 -30.8(18) . .
C306 C303 C304 C305 -45.6(11) . .
C307 C303 C304 C305 106(2) . .
C300 C305 C304 C303 41.4(17) . .
C306 C305 C304 C303 53.3(14) . .
O2 C305 C304 C303 -103.1(14) . .
C300 C305 C306 C303 130.2(15) . .
O2 C305 C306 C303 -13.4(16) . .
C304 C305 C306 C303 -37.7(10) . .
C304 C303 C306 C305 49.7(13) . .
C302 C303 C306 C305 -116.8(13) . .
C307 C303 C306 C305 30.2(15) . .
C304 C303 C307 O2 -66.1(18) . .
C302 C303 C307 O2 19(3) . .
C306 C303 C307 O2 -42.0(18) . .
C303 C307 O2 C305 32.7(17) . .
C300 C305 O2 C307 -93(2) . .
C306 C305 O2 C307 -12.6(17) . .
C304 C305 O2 C307 7.8(14) . .
C314 C310 O3 C314 30.6(9) 3_566 .
C314 C310 O3 C312 -3.7(11) 3_566 .
C314 C310 O3 C312 -34.3(7) . .
C312 C313 C312 C314 -17.1(9) 3_566 .
C314 C313 C312 C314 -27.2(14) 3_566 .
C312 C313 C312 O3 41.3(6) 3_566 .
C314 C313 C312 O3 31.2(9) 3_566 .
C314 C313 C312 O3 58.4(10) . .
C310 O3 C312 C314 59.2(12) . .
C314 O3 C312 C313 -78.2(12) . .
C310 O3 C312 C313 -19.0(11) . .
C313 C312 C314 O3 113.7(7) . .
C313 C312 C314 C310 -35(3) . 3_566
O3 C312 C314 C310 -149(3) . 3_566
O3 C312 C314 C313 -113.7(7) . .
C313 C312 C314 C310 72.9(10) . .
O3 C312 C314 C310 -40.8(7) . .
C313 C312 C314 C314 22.6(11) . 3_566
O3 C312 C314 C314 -91.1(10) . 3_566
C310 O3 C314 C312 -125.6(11) . .
C310 O3 C314 C310 33.0(13) . 3_566
C312 O3 C314 C310 158.6(19) . 3_566
C310 O3 C314 C313 -76.4(8) . .
C312 O3 C314 C313 49.2(9) . .
C312 O3 C314 C310 125.6(11) . .
C310 O3 C314 C314 -22.7(6) . 3_566
C312 O3 C314 C314 102.9(10) . 3_566
C312 C313 C314 C312 168.5(7) 3_566 .
C314 C313 C314 C312 152.4(14) 3_566 .
C312 C313 C314 O3 102.0(8) 3_566 .
C312 C313 C314 O3 -66.5(11) . .
C314 C313 C314 O3 85.8(9) 3_566 .
C312 C313 C314 C310 -30.3(9) 3_566 3_566
C312 C313 C314 C310 161.1(14) . 3_566
C314 C313 C314 C310 -46.5(6) 3_566 3_566
C312 C313 C314 C310 54.0(7) 3_566 .
C312 C313 C314 C310 -114.5(12) . .
C314 C313 C314 C310 37.9(5) 3_566 .
C312 C313 C314 C314 16.2(8) 3_566 3_566
C312 C313 C314 C314 -152.4(14) . 3_566
O3 C310 C314 C312 57.0(12) . .
C314 C310 C314 C312 -92.1(10) 3_566 .
C314 C310 C314 O3 -149.0(9) 3_566 .
O3 C310 C314 C310 -154.8(10) . 3_566
C314 C310 C314 C310 56.2(11) 3_566 3_566
O3 C310 C314 C313 107.7(9) . .
C314 C310 C314 C313 -41.3(6) 3_566 .
O3 C310 C314 C314 149.0(9) . 3_566
